data_4500010
loop_
_publ_author_name
'Scott G. Fleischman'
'Srinivasan S. Kuduva'
'Jennifer A. McMahon'
'Brian Moulton'
'Rosa D. Bailey Walsh'
'Na\'ir Rodr\'iguez-Hornedo'
'Michael J. Zaworotko'

_publ_section_title
;
 Crystal Engineering of the Composition of Pharmaceutical Phases:
 Multiple-Component Crystalline Solids Involving Carbamazepine
;
_journal_issue 6
_journal_name_full 'Crystal Growth & Design'
_journal_page_first 909
_journal_page_last 919
_journal_paper_doi 10.1021/cg034035x
_journal_volume 3
_journal_year 2003
_chemical_formula_sum 'C21 H18 N4 O2'
_chemical_formula_weight 358.39
_chemical_name_systematic
; 
 ? 
;
_space_group_IT_number 14
_symmetry_space_group_name_Hall '-P 2yn'
_symmetry_space_group_name_H-M 'P 1 21/n 1'
_atom_sites_solution_hydrogens geom
_atom_sites_solution_primary direct
_atom_sites_solution_secondary difmap
_audit_creation_method SHELXL-97
_cell_angle_alpha 90.00
_cell_angle_beta 90.917(3)
_cell_angle_gamma 90.00
_cell_formula_units_Z 4
_cell_length_a 5.0961(8)
_cell_length_b 17.595(3)
_cell_length_c 19.647(3)
_cell_measurement_temperature 200(2)
_cell_volume 1761.4(5)
_computing_structure_refinement 'SHELXL-97 (Sheldrick, 1997)'
_computing_structure_solution 'SHELXS-97 (Sheldrick, 1990)'
_diffrn_ambient_temperature 200(2)
_diffrn_measured_fraction_theta_full 0.984
_diffrn_measured_fraction_theta_max 0.984
_diffrn_radiation_monochromator graphite
_diffrn_radiation_source 'fine-focus sealed tube'
_diffrn_radiation_type MoK\a
_diffrn_radiation_wavelength 0.71073
_diffrn_reflns_av_R_equivalents 0.0456
_diffrn_reflns_av_sigmaI/netI 0.0578
_diffrn_reflns_limit_h_max 5
_diffrn_reflns_limit_h_min -6
_diffrn_reflns_limit_k_max 19
_diffrn_reflns_limit_k_min -20
_diffrn_reflns_limit_l_max 23
_diffrn_reflns_limit_l_min -23
_diffrn_reflns_number 8932
_diffrn_reflns_theta_full 25.00
_diffrn_reflns_theta_max 25.00
_diffrn_reflns_theta_min 1.55
_exptl_absorpt_coefficient_mu 0.090
_exptl_absorpt_correction_T_max 0.9955
_exptl_absorpt_correction_T_min 0.9911
_exptl_crystal_density_diffrn 1.351
_exptl_crystal_density_method 'not measured'
_exptl_crystal_F_000 752
_exptl_crystal_size_max 0.10
_exptl_crystal_size_mid 0.05
_exptl_crystal_size_min 0.05
_refine_diff_density_max 0.183
_refine_diff_density_min -0.165
_refine_diff_density_rms 0.040
_refine_ls_extinction_method none
_refine_ls_goodness_of_fit_ref 1.024
_refine_ls_hydrogen_treatment mixed
_refine_ls_matrix_type full
_refine_ls_number_parameters 244
_refine_ls_number_reflns 3033
_refine_ls_number_restraints 0
_refine_ls_restrained_S_all 1.024
_refine_ls_R_factor_all 0.0803
_refine_ls_R_factor_gt 0.0522
_refine_ls_shift/su_max 0.000
_refine_ls_shift/su_mean 0.000
_refine_ls_structure_factor_coef Fsqd
_refine_ls_weighting_details 'calc w=1/[\s^2^(Fo^2^)+(0.0462P)^2^+0.2363P] where P=(Fo^2^+2Fc^2^)/3'
_refine_ls_weighting_scheme calc
_refine_ls_wR_factor_gt 0.1037
_refine_ls_wR_factor_ref 0.1124
_reflns_number_gt 2184
_reflns_number_total 3033
_reflns_threshold_expression >2sigma(I)
_cod_data_source_file sf7132.cif
_cod_data_source_block sf7132
_cod_original_cell_volume 1761.5(5)
_cod_database_code 4500010

loop_
_symmetry_equiv_pos_as_xyz
'x, y, z'
'-x+1/2, y+1/2, -z+1/2'
'-x, -y, -z'
'x-1/2, -y-1/2, z-1/2'

loop_
_atom_site_label
_atom_site_type_symbol
_atom_site_fract_x
_atom_site_fract_y
_atom_site_fract_z
_atom_site_U_iso_or_equiv
_atom_site_adp_type
_atom_site_occupancy
_atom_site_symmetry_multiplicity
_atom_site_calc_flag
_atom_site_refinement_flags
_atom_site_disorder_assembly
_atom_site_disorder_group
O1 O 0.3136(3) 0.07814(8) 1.03533(7) 0.0323(4) Uani 1 1 d . . .
O2 O -0.1762(3) 0.05924(11) 0.20151(8) 0.0481(5) Uani 1 1 d . . .
N1 N 0.2731(4) 0.02654(10) 0.93082(9) 0.0325(5) Uani 1 1 d . . .
H1A H 0.3706 -0.0128 0.9423 0.039 Uiso 1 1 calc R . .
H1B H 0.2072 0.0301 0.8893 0.039 Uiso 1 1 calc R . .
N2 N 0.0747(3) 0.14132(10) 0.95543(8) 0.0270(4) Uani 1 1 d . . .
N3 N 0.2486(4) 0.08373(11) 0.18011(9) 0.0370(5) Uani 1 1 d . . .
H3A H 0.2166 0.0906 0.1364 0.044 Uiso 1 1 calc R . .
H3B H 0.4097 0.0883 0.1964 0.044 Uiso 1 1 calc R . .
N4 N 0.0028(4) -0.00171(12) 0.40079(10) 0.0436(6) Uani 1 1 d . . .
C1 C 0.2251(4) 0.08083(12) 0.97642(10) 0.0256(5) Uani 1 1 d . . .
C2 C 0.0134(4) 0.15562(12) 0.88509(10) 0.0258(5) Uani 1 1 d . . .
C3 C -0.1869(4) 0.11550(13) 0.85346(11) 0.0320(6) Uani 1 1 d . . .
H3 H -0.2874 0.0802 0.8788 0.038 Uiso 1 1 calc R . .
C4 C -0.2411(5) 0.12656(14) 0.78529(12) 0.0389(6) Uani 1 1 d . . .
H4 H -0.3793 0.0991 0.7635 0.047 Uiso 1 1 calc R . .
C5 C -0.0940(5) 0.17759(14) 0.74882(12) 0.0434(7) Uani 1 1 d . . .
H5 H -0.1305 0.1852 0.7017 0.052 Uiso 1 1 calc R . .
C6 C 0.1053(5) 0.21760(14) 0.78028(11) 0.0389(6) Uani 1 1 d . . .
H6 H 0.2065 0.2520 0.7543 0.047 Uiso 1 1 calc R . .
C7 C 0.1625(4) 0.20880(12) 0.84952(11) 0.0299(5) Uani 1 1 d . . .
C8 C 0.3709(5) 0.25377(13) 0.88151(12) 0.0358(6) Uani 1 1 d . . .
H7 H 0.5140 0.2671 0.8535 0.043 Uiso 1 1 calc R . .
C9 C 0.3823(5) 0.27825(12) 0.94593(12) 0.0371(6) Uani 1 1 d . . .
H9 H 0.5346 0.3063 0.9587 0.045 Uiso 1 1 calc R . .
C10 C 0.1890(5) 0.26707(12) 0.99886(11) 0.0323(6) Uani 1 1 d . . .
C11 C 0.1491(6) 0.32397(14) 1.04713(12) 0.0453(7) Uani 1 1 d . . .
H11 H 0.2570 0.3680 1.0471 0.054 Uiso 1 1 calc R . .
C12 C -0.0446(6) 0.31714(17) 1.09472(13) 0.0549(8) Uani 1 1 d . . .
H12 H -0.0723 0.3569 1.1266 0.066 Uiso 1 1 calc R . .
C13 C -0.1991(5) 0.25258(17) 1.09629(12) 0.0507(7) Uani 1 1 d . . .
H13 H -0.3327 0.2479 1.1292 0.061 Uiso 1 1 calc R . .
C14 C -0.1592(5) 0.19551(15) 1.05048(11) 0.0390(6) Uani 1 1 d . . .
H14 H -0.2637 0.1508 1.0519 0.047 Uiso 1 1 calc R . .
C15 C 0.0327(4) 0.20272(12) 1.00213(10) 0.0282(5) Uani 1 1 d . . .
C16 C 0.0541(5) 0.06642(13) 0.22144(11) 0.0326(6) Uani 1 1 d . . .
C17 C 0.1241(4) 0.05604(12) 0.29465(11) 0.0276(5) Uani 1 1 d . . .
C18 C 0.3382(5) 0.08967(13) 0.32651(11) 0.0352(6) Uani 1 1 d . . .
H18 H 0.4549 0.1207 0.3015 0.042 Uiso 1 1 calc R . .
C19 C 0.3800(5) 0.07760(14) 0.39514(11) 0.0391(6) Uani 1 1 d . . .
H19 H 0.5254 0.1003 0.4181 0.047 Uiso 1 1 calc R . .
C20 C 0.2096(5) 0.03258(14) 0.42962(12) 0.0403(6) Uani 1 1 d . . .
H20 H 0.2402 0.0252 0.4770 0.048 Uiso 1 1 calc R . .
C21 C -0.0348(5) 0.01077(13) 0.33446(11) 0.0381(6) Uani 1 1 d . . .
H21 H -0.1811 -0.0131 0.3129 0.046 Uiso 1 1 calc R . .

loop_
_atom_site_aniso_label
_atom_site_aniso_U_11
_atom_site_aniso_U_22
_atom_site_aniso_U_33
_atom_site_aniso_U_23
_atom_site_aniso_U_13
_atom_site_aniso_U_12
O1 0.0354(10) 0.0406(10) 0.0206(8) 0.0017(7) -0.0025(7) 0.0068(7)
O2 0.0271(10) 0.0839(14) 0.0332(9) -0.0037(9) -0.0040(8) -0.0003(9)
N1 0.0395(12) 0.0310(11) 0.0266(10) -0.0014(9) -0.0055(9) 0.0079(9)
N2 0.0342(11) 0.0275(10) 0.0193(9) -0.0005(8) -0.0036(8) 0.0027(8)
N3 0.0294(12) 0.0599(14) 0.0217(10) 0.0027(9) -0.0015(9) 0.0002(10)
N4 0.0474(14) 0.0495(13) 0.0339(12) 0.0103(10) 0.0025(10) -0.0040(10)
C1 0.0224(12) 0.0315(13) 0.0229(12) 0.0022(10) 0.0010(9) -0.0043(9)
C2 0.0270(13) 0.0292(12) 0.0211(11) 0.0002(9) -0.0004(10) 0.0063(9)
C3 0.0321(14) 0.0348(14) 0.0292(12) -0.0025(10) -0.0001(10) -0.0020(10)
C4 0.0346(15) 0.0489(16) 0.0330(14) -0.0090(12) -0.0071(11) 0.0020(12)
C5 0.0546(18) 0.0514(17) 0.0239(13) 0.0017(12) -0.0063(13) 0.0086(14)
C6 0.0478(16) 0.0418(15) 0.0273(13) 0.0048(11) 0.0042(12) 0.0017(12)
C7 0.0298(13) 0.0318(13) 0.0280(12) 0.0006(10) 0.0008(10) 0.0059(10)
C8 0.0337(15) 0.0356(14) 0.0383(14) 0.0071(11) 0.0052(11) -0.0015(11)
C9 0.0406(15) 0.0293(13) 0.0411(15) 0.0016(11) -0.0093(12) -0.0057(11)
C10 0.0364(14) 0.0327(13) 0.0274(13) 0.0006(10) -0.0112(11) 0.0060(11)
C11 0.0651(19) 0.0342(15) 0.0360(15) -0.0079(12) -0.0178(14) 0.0075(13)
C12 0.074(2) 0.060(2) 0.0305(15) -0.0201(13) -0.0137(15) 0.0320(17)
C13 0.0492(18) 0.075(2) 0.0280(14) -0.0119(14) -0.0026(12) 0.0164(16)
C14 0.0406(16) 0.0532(17) 0.0231(13) -0.0043(12) 0.0005(11) 0.0034(12)
C15 0.0325(14) 0.0324(13) 0.0196(11) -0.0017(10) -0.0078(10) 0.0077(10)
C16 0.0297(14) 0.0397(14) 0.0283(13) -0.0036(11) -0.0002(11) 0.0030(11)
C17 0.0263(13) 0.0293(12) 0.0272(12) -0.0023(10) 0.0019(10) 0.0025(10)
C18 0.0359(15) 0.0396(14) 0.0301(13) -0.0014(11) 0.0018(11) -0.0043(11)
C19 0.0393(15) 0.0477(16) 0.0301(13) -0.0055(12) -0.0040(11) -0.0007(12)
C20 0.0480(17) 0.0470(16) 0.0257(13) 0.0013(11) -0.0016(12) 0.0112(13)
C21 0.0349(15) 0.0443(15) 0.0350(14) -0.0013(12) 0.0001(11) -0.0035(11)

loop_
_atom_type_symbol
_atom_type_description
_atom_type_scat_dispersion_real
_atom_type_scat_dispersion_imag
_atom_type_scat_source
C C 0.0033 0.0016 'International Tables Vol C Tables 4.2.6.8 and 6.1.1.4'
H H 0.0000 0.0000 'International Tables Vol C Tables 4.2.6.8 and 6.1.1.4'
N N 0.0061 0.0033 'International Tables Vol C Tables 4.2.6.8 and 6.1.1.4'
O O 0.0106 0.0060 'International Tables Vol C Tables 4.2.6.8 and 6.1.1.4'

loop_
_geom_angle_atom_site_label_1
_geom_angle_atom_site_label_2
_geom_angle_atom_site_label_3
_geom_angle
_geom_angle_site_symmetry_1
_geom_angle_site_symmetry_3
_geom_angle_publ_flag
C1 N2 C2 122.55(17) . . ?
C1 N2 C15 118.70(16) . . ?
C2 N2 C15 116.84(16) . . ?
C21 N4 C20 116.2(2) . . ?
O1 C1 N1 122.2(2) . . ?
O1 C1 N2 120.33(19) . . ?
N1 C1 N2 117.46(18) . . ?
C3 C2 C7 121.38(19) . . ?
C3 C2 N2 119.5(2) . . ?
C7 C2 N2 119.13(18) . . ?
C4 C3 C2 120.1(2) . . ?
C3 C4 C5 119.7(2) . . ?
C6 C5 C4 120.3(2) . . ?
C5 C6 C7 121.5(2) . . ?
C6 C7 C2 117.0(2) . . ?
C6 C7 C8 119.9(2) . . ?
C2 C7 C8 123.03(19) . . ?
C9 C8 C7 127.1(2) . . ?
C8 C9 C10 127.8(2) . . ?
C15 C10 C11 117.6(2) . . ?
C15 C10 C9 122.6(2) . . ?
C11 C10 C9 119.7(2) . . ?
C12 C11 C10 120.9(3) . . ?
C11 C12 C13 120.1(2) . . ?
C14 C13 C12 119.9(3) . . ?
C13 C14 C15 120.0(3) . . ?
C14 C15 C10 121.4(2) . . ?
C14 C15 N2 119.0(2) . . ?
C10 C15 N2 119.5(2) . . ?
O2 C16 N3 122.9(2) . . ?
O2 C16 C17 120.3(2) . . ?
N3 C16 C17 116.7(2) . . ?
C18 C17 C21 117.0(2) . . ?
C18 C17 C16 124.1(2) . . ?
C21 C17 C16 118.9(2) . . ?
C19 C18 C17 119.0(2) . . ?
C20 C19 C18 119.1(2) . . ?
N4 C20 C19 123.9(2) . . ?
N4 C21 C17 124.8(2) . . ?

loop_
_geom_bond_atom_site_label_1
_geom_bond_atom_site_label_2
_geom_bond_distance
_geom_bond_site_symmetry_2
_geom_bond_publ_flag
O1 C1 1.236(2) . ?
O2 C16 1.238(3) . ?
N1 C1 1.335(3) . ?
N2 C1 1.371(3) . ?
N2 C2 1.434(2) . ?
N2 C15 1.436(3) . ?
N3 C16 1.327(3) . ?
N4 C21 1.333(3) . ?
N4 C20 1.333(3) . ?
C2 C3 1.381(3) . ?
C2 C7 1.399(3) . ?
C3 C4 1.377(3) . ?
C4 C5 1.378(3) . ?
C5 C6 1.374(3) . ?
C6 C7 1.395(3) . ?
C7 C8 1.459(3) . ?
C8 C9 1.337(3) . ?
C9 C10 1.457(3) . ?
C10 C15 1.387(3) . ?
C10 C11 1.396(3) . ?
C11 C12 1.376(4) . ?
C12 C13 1.383(4) . ?
C13 C14 1.366(3) . ?
C14 C15 1.380(3) . ?
C16 C17 1.488(3) . ?
C17 C18 1.382(3) . ?
C17 C21 1.386(3) . ?
C18 C19 1.378(3) . ?
C19 C20 1.363(3) . ?

loop_
_geom_torsion_atom_site_label_1
_geom_torsion_atom_site_label_2
_geom_torsion_atom_site_label_3
_geom_torsion_atom_site_label_4
_geom_torsion
_geom_torsion_site_symmetry_1
_geom_torsion_site_symmetry_2
_geom_torsion_site_symmetry_3
_geom_torsion_site_symmetry_4
_geom_torsion_publ_flag
C2 N2 C1 O1 166.6(2) . . . . ?
C15 N2 C1 O1 2.8(3) . . . . ?
C2 N2 C1 N1 -12.6(3) . . . . ?
C15 N2 C1 N1 -176.4(2) . . . . ?
C1 N2 C2 C3 80.5(3) . . . . ?
C15 N2 C2 C3 -115.4(2) . . . . ?
C1 N2 C2 C7 -98.0(2) . . . . ?
C15 N2 C2 C7 66.1(3) . . . . ?
C7 C2 C3 C4 1.0(3) . . . . ?
N2 C2 C3 C4 -177.5(2) . . . . ?
C2 C3 C4 C5 0.2(4) . . . . ?
C3 C4 C5 C6 -0.3(4) . . . . ?
C4 C5 C6 C7 -0.9(4) . . . . ?
C5 C6 C7 C2 2.0(3) . . . . ?
C5 C6 C7 C8 -178.3(2) . . . . ?
C3 C2 C7 C6 -2.1(3) . . . . ?
N2 C2 C7 C6 176.43(19) . . . . ?
C3 C2 C7 C8 178.3(2) . . . . ?
N2 C2 C7 C8 -3.2(3) . . . . ?
C6 C7 C8 C9 148.8(2) . . . . ?
C2 C7 C8 C9 -31.6(4) . . . . ?
C7 C8 C9 C10 -1.1(4) . . . . ?
C8 C9 C10 C15 31.9(4) . . . . ?
C8 C9 C10 C11 -145.5(2) . . . . ?
C15 C10 C11 C12 -2.1(3) . . . . ?
C9 C10 C11 C12 175.5(2) . . . . ?
C10 C11 C12 C13 1.5(4) . . . . ?
C11 C12 C13 C14 0.0(4) . . . . ?
C12 C13 C14 C15 -0.8(4) . . . . ?
C13 C14 C15 C10 0.2(3) . . . . ?
C13 C14 C15 N2 178.7(2) . . . . ?
C11 C10 C15 C14 1.2(3) . . . . ?
C9 C10 C15 C14 -176.2(2) . . . . ?
C11 C10 C15 N2 -177.26(18) . . . . ?
C9 C10 C15 N2 5.3(3) . . . . ?
C1 N2 C15 C14 -81.6(3) . . . . ?
C2 N2 C15 C14 113.8(2) . . . . ?
C1 N2 C15 C10 96.9(2) . . . . ?
C2 N2 C15 C10 -67.7(2) . . . . ?
O2 C16 C17 C18 -153.8(2) . . . . ?
N3 C16 C17 C18 25.9(3) . . . . ?
O2 C16 C17 C21 25.3(3) . . . . ?
N3 C16 C17 C21 -155.0(2) . . . . ?
C21 C17 C18 C19 -0.9(3) . . . . ?
C16 C17 C18 C19 178.3(2) . . . . ?
C17 C18 C19 C20 0.3(3) . . . . ?
C21 N4 C20 C19 -0.7(4) . . . . ?
C18 C19 C20 N4 0.6(4) . . . . ?
C20 N4 C21 C17 0.0(4) . . . . ?
C18 C17 C21 N4 0.8(4) . . . . ?
C16 C17 C21 N4 -178.4(2) . . . . ?

loop_
_cod_related_entry_id
_cod_related_entry_database
_cod_related_entry_code
1 ChemSpider 25940774
